data_7215803
loop_
_publ_author_name
'Kuz'mina, Lyudmila G.'
'Vedernikov, Artem I.'
'Churakov, Andrei V.'
'Lermontova, Elmira Kh.'
'Howard, Judith A. K.'
'Alfimov, Michael V.'
'Gromov, Sergey P.'

_publ_section_title
;
 Influence of the anion nature on styryl dye crystal packing and
 feasibility of the direct and back [2 + 2] photocycloaddition reactions
 without single crystal degradation
;
_journal_issue 24
_journal_name_full CrystEngComm
_journal_page_first 5364
_journal_paper_doi 10.1039/c4ce00266k
_journal_volume 16
_journal_year 2014
_chemical_formula_moiety 'F6 P, C17 H20 N O2'
_chemical_formula_sum 'C17 H21 F6 N O2 P'
_chemical_formula_weight 416.32
_chemical_name_systematic
;
 ? 
;
_space_group_crystal_system monoclinic
_space_group_IT_number 14
_space_group_name_Hall '-P 2ybc'
_space_group_name_H-M_alt 'P 1 21/c 1'
_symmetry_space_group_name_Hall '-P 2ybc'
_symmetry_space_group_name_H-M 'P 1 21/c 1'
_atom_sites_solution_hydrogens geom
_atom_sites_solution_primary direct
_atom_sites_solution_secondary difmap
_audit_creation_date 2014-01-25
_audit_creation_method
;
Olex2 1.2
(compiled 2013.12.10 svn.r2850 for OlexSys, GUI svn.r4736)
;
_cell_angle_alpha 90.00
_cell_angle_beta 90.143(8)
_cell_angle_gamma 90.00
_cell_formula_units_Z 4
_cell_length_a 7.106(2)
_cell_length_b 22.507(7)
_cell_length_c 11.576(3)
_cell_measurement_reflns_used 827
_cell_measurement_temperature 120.0(2)
_cell_measurement_theta_max 29.737
_cell_measurement_theta_min 3.006
_cell_volume 1851.4(9)
_computing_molecular_graphics 'Olex2 (Dolomanov et al., 2009)'
_computing_publication_material 'Olex2 (Dolomanov et al., 2009)'
_computing_structure_refinement 'XL (Sheldrick, 2008)'
_computing_structure_solution 'SHELXS-97 (Sheldrick, 1990)'
_diffrn_ambient_temperature 120.15
_diffrn_measured_fraction_theta_full 0.993
_diffrn_measured_fraction_theta_max 0.993
_diffrn_radiation_monochromator graphite
_diffrn_radiation_type MoK\a
_diffrn_radiation_wavelength 0.71073
_diffrn_reflns_av_R_equivalents 0.0977
_diffrn_reflns_av_unetI/netI 0.1107
_diffrn_reflns_limit_h_max 9
_diffrn_reflns_limit_h_min -9
_diffrn_reflns_limit_k_max 30
_diffrn_reflns_limit_k_min -30
_diffrn_reflns_limit_l_max 15
_diffrn_reflns_limit_l_min -15
_diffrn_reflns_number 14757
_diffrn_reflns_theta_full 28.99
_diffrn_reflns_theta_max 28.99
_diffrn_reflns_theta_min 0.90
_diffrn_source 'fine-focus sealed tube'
_exptl_absorpt_coefficient_mu 0.219
_exptl_absorpt_correction_T_max 0.9700
_exptl_absorpt_correction_T_min 0.8800
_exptl_absorpt_correction_type multi-scan
_exptl_absorpt_process_details SADABS
_exptl_crystal_colour yellow
_exptl_crystal_density_diffrn 1.494
_exptl_crystal_density_method 'not measured'
_exptl_crystal_description block
_exptl_crystal_F_000 860
_exptl_crystal_size_max 0.6
_exptl_crystal_size_mid 0.28
_exptl_crystal_size_min 0.14
_refine_diff_density_max 0.244
_refine_diff_density_min -0.297
_refine_diff_density_rms 0.064
_refine_ls_extinction_method none
_refine_ls_goodness_of_fit_ref 0.972
_refine_ls_hydrogen_treatment constr
_refine_ls_matrix_type full
_refine_ls_number_parameters 409
_refine_ls_number_reflns 4884
_refine_ls_number_restraints 525
_refine_ls_restrained_S_all 1.168
_refine_ls_R_factor_all 0.1368
_refine_ls_R_factor_gt 0.0632
_refine_ls_shift/su_max 0.000
_refine_ls_shift/su_mean 0.000
_refine_ls_structure_factor_coef Fsqd
_refine_ls_weighting_details 'calc w=1/[\s^2^(Fo^2^)+(0.0519P)^2^+0.0000P] where P=(Fo^2^+2Fc^2^)/3'
_refine_ls_weighting_scheme calc
_refine_ls_wR_factor_gt 0.1223
_refine_ls_wR_factor_ref 0.1431
_reflns_number_gt 2572
_reflns_number_total 4884
_reflns_threshold_expression >2sigma(I)
_cod_data_source_file c4ce00266k1.cif
_cod_data_source_block ff
_cod_depositor_comments 'Adding full bibliography for 7215801--7215808.cif.'
_cod_original_cell_volume 1851.5(10)
_cod_database_code 7215803
_olex2_refinement_description
;
1. Fixed Uiso
 At 1.2 times of:
  All C(H) groups, All C(H,H) groups
 At 1.5 times of:
  All C(H,H,H) groups
2. Restrained distances
 P1-F1 \\sim P1-F2 \\sim P1-F3 \\sim P1-F4 \\sim P1-F5 \\sim P1-F6 \\sim P2-F2'
\\sim P2-F3' \\sim P2-F4' \\sim P2-
 F5' \\sim P2-F6'
 with sigma of 0.02
 F1-F3 \\sim F1-F4 \\sim F1-F5 \\sim F1-F6 \\sim F2-F3 \\sim F2-F4 \\sim F2-F5
\\sim F2-F6 \\sim F3-F4 \\sim F3-F6
 \\sim F4-F5 \\sim F5-F6 \\sim F1-F3' \\sim F1-F4' \\sim F1-F5' \\sim F1-F6'
\\sim F2'-F3' \\sim F2'-F4' \\sim F2'-
 F5' \\sim F2'-F6' \\sim F3'-F4' \\sim F3'-F6' \\sim F4'-F5' \\sim F5'-F6'
 with sigma of 0.02
 N1-C1 \\sim N1-C5 \\sim N1'-C1' \\sim N1'-C5
 with sigma of 0.02
 C1-C2 \\sim C4-C5 \\sim C1'-C2' \\sim C4'-C5
 with sigma of 0.02
 C2-C3 \\sim C3-C4 \\sim C2'-C3' \\sim C3'-C4'
 with sigma of 0.02
 C8-C9 \\sim C8'-C9'
 with sigma of 0.02
 C8-C13 \\sim C8'-C13'
 with sigma of 0.02
3. Uiso/Uaniso restraints and constraints
Uanis(C4) \\sim Ueq: with sigma of 0.005 and sigma for terminal atoms of 0.01
Uanis(F2') \\sim Ueq, Uanis(F3') \\sim Ueq, Uanis(F4') \\sim Ueq, Uanis(F5')
\\sim Ueq, Uanis(F6') \\sim Ueq, Uanis(N1) \\sim Ueq, Uanis(C1) \\sim Ueq,
Uanis(C2) \\sim Ueq, Uanis(C3) \\sim Ueq, Uanis(C6) \\sim Ueq, Uanis(C7) \\sim
Ueq, Uanis(C8) \\sim Ueq, Uanis(C9) \\sim Ueq, Uanis(C13) \\sim Ueq, Uanis(C16)
\\sim Ueq, Uanis(C17) \\sim Ueq, Uanis(N1') \\sim Ueq, Uanis(C1') \\sim Ueq,
Uanis(C2') \\sim Ueq, Uanis(C3') \\sim Ueq, Uanis(C4') \\sim Ueq, Uanis(C6')
\\sim Ueq, Uanis(C7') \\sim Ueq, Uanis(C8') \\sim Ueq, Uanis(C9') \\sim Ueq,
Uanis(C13') \\sim Ueq, Uanis(C16') \\sim Ueq, Uanis(C17') \\sim Ueq: with sigma
of 0.01 and sigma for terminal atoms of 0.02
4. Others
 Sof(P2)=Sof(F2')=Sof(F3')=Sof(F4')=Sof(F5')=Sof(F6')=1-FVAR(1)
 Sof(P1)=Sof(F2)=Sof(F3)=Sof(F4)=Sof(F5)=Sof(F6)=FVAR(1)
 Sof(N1')=Sof(C1')=Sof(H1')=Sof(C2')=Sof(H2')=Sof(C3')=Sof(C4')=Sof(H4')=
 Sof(C6')=Sof(H6')=Sof(C7')=Sof(H7')=Sof(C8')=Sof(C9')=Sof(H9')=Sof(C13')=
 Sof(H13')=Sof(C16')=Sof(H16C)=Sof(H16D)=Sof(C17')=Sof(H17D)=Sof(H17E)=
 Sof(H17F)=Sof(H5B)=Sof(H10A)=1-FVAR(2)
 Sof(N1)=Sof(C1)=Sof(H1)=Sof(C2)=Sof(H2)=Sof(C3)=Sof(C4)=Sof(H4)=Sof(C6)=
 Sof(H6)=Sof(C7)=Sof(H7)=Sof(C8)=Sof(C9)=Sof(H9)=Sof(C13)=Sof(H13)=Sof(C16)=
 Sof(H16A)=Sof(H16B)=Sof(C17)=Sof(H17A)=Sof(H17B)=Sof(H17C)=Sof(H5A)=Sof(H10)=
 FVAR(2)
5.a Secondary CH2 refined with riding coordinates:
 C16(H16A,H16B), C16'(H16C,H16D)
5.b Me refined with riding coordinates:
 C17(H17A,H17B,H17C), C17'(H17D,H17E,H17F), C14(H14A,H14B,H14C), C15(H15A,H15B,
 H15C)
5.c Aromatic/amide H refined with riding coordinates:
 C1(H1), C2(H2), C4(H4), C6(H6), C7(H7), C9(H9), C13(H13), C1'(H1'), C2'(H2'),
 C4'(H4'), C6'(H6'), C7'(H7'), C9'(H9'), C13'(H13'), C5(H5A), C5(H5B), C10(H10),
  C10(H10A)
;

loop_
_space_group_symop_id
_space_group_symop_operation_xyz
1 'x, y, z'
2 '-x, y+1/2, -z+1/2'
3 '-x, -y, -z'
4 'x, -y-1/2, z-1/2'

loop_
_atom_site_label
_atom_site_type_symbol
_atom_site_fract_x
_atom_site_fract_y
_atom_site_fract_z
_atom_site_U_iso_or_equiv
_atom_site_adp_type
_atom_site_occupancy
_atom_site_symmetry_multiplicity
_atom_site_calc_flag
_atom_site_disorder_assembly
_atom_site_disorder_group
_atom_site_refinement_flags_posn
_atom_site_refinement_flags_adp
F1 F 0.8667(5) 0.53933(11) -0.2625(2) 0.0661(9) Uani 1 1 d . . . .
P1 P 0.8379(5) 0.6053(2) -0.3152(3) 0.0357(7) Uani 0.773(8) 1 d A 1 . .
F2 F 0.8097(11) 0.6721(3) -0.3632(5) 0.081(2) Uani 0.773(8) 1 d A 1 . .
F3 F 0.6752(9) 0.6158(2) -0.2230(4) 0.0812(19) Uani 0.773(8) 1 d A 1 . .
F4 F 0.6898(8) 0.5833(3) -0.4072(4) 0.084(2) Uani 0.773(8) 1 d A 1 . .
F5 F 1.0027(6) 0.5970(2) -0.4070(4) 0.0752(16) Uani 0.773(8) 1 d A 1 . .
F6 F 0.9836(8) 0.63011(17) -0.2245(4) 0.0673(16) Uani 0.773(8) 1 d A 1 . .
P2 P 0.847(2) 0.5951(8) -0.3233(12) 0.063(6) Uani 0.227(8) 1 d A 2 . .
F2' F 0.835(3) 0.6546(6) -0.3967(12) 0.073(7) Uani 0.227(8) 1 d A 2 . U
F3' F 0.798(3) 0.6311(5) -0.2101(9) 0.070(6) Uani 0.227(8) 1 d A 2 . U
F4' F 0.6283(17) 0.5834(6) -0.3455(16) 0.072(6) Uani 0.227(8) 1 d A 2 . U
F5' F 0.895(3) 0.5596(6) -0.4405(8) 0.078(7) Uani 0.227(8) 1 d A 2 . U
F6' F 1.0679(19) 0.6079(8) -0.3041(18) 0.112(8) Uani 0.227(8) 1 d A 2 . U
O1 O 0.3603(5) 0.74048(12) 0.2175(3) 0.0541(9) Uani 1 1 d . . . .
O2 O 0.3471(5) 0.64176(12) 0.3352(2) 0.0490(8) Uani 1 1 d B . . .
N1 N 0.1386(16) 0.3350(5) -0.2613(8) 0.038(3) Uani 0.612(11) 1 d B 1 . U
C1 C 0.153(2) 0.3836(5) -0.3275(11) 0.046(3) Uani 0.612(11) 1 d B 1 . U
H1 H 0.1366 0.3800 -0.4087 0.055 Uiso 0.612(11) 1 calc B 1 R .
C2 C 0.1897(18) 0.4394(5) -0.2806(8) 0.031(2) Uani 0.612(11) 1 d B 1 . U
H2 H 0.2028 0.4727 -0.3303 0.038 Uiso 0.612(11) 1 calc B 1 R .
C3 C 0.2082(13) 0.4471(4) -0.1602(8) 0.0246(18) Uani 0.612(11) 1 d B 1 . U
C4 C 0.1968(19) 0.3933(4) -0.0948(7) 0.026(2) Uani 0.612(11) 1 d B 1 . U
H4 H 0.2029 0.3954 -0.0129 0.031 Uiso 0.612(11) 1 calc B 1 R .
C6 C 0.2384(9) 0.5052(3) -0.1133(6) 0.0272(19) Uani 0.612(11) 1 d B 1 . U
H6 H 0.2391 0.5377 -0.1656 0.033 Uiso 0.612(11) 1 calc B 1 R .
C7 C 0.2660(11) 0.5172(4) 0.0004(7) 0.0307(19) Uani 0.612(11) 1 d B 1 . U
H7 H 0.2677 0.4845 0.0523 0.037 Uiso 0.612(11) 1 calc B 1 R .
C8 C 0.2934(17) 0.5769(5) 0.0496(9) 0.024(2) Uani 0.612(11) 1 d B 1 . U
C9 C 0.301(2) 0.6270(5) -0.0177(11) 0.036(3) Uani 0.612(11) 1 d B 1 . U
H9 H 0.2918 0.6231 -0.0993 0.043 Uiso 0.612(11) 1 calc B 1 R .
C13 C 0.313(2) 0.5813(8) 0.1705(10) 0.028(3) Uani 0.612(11) 1 d B 1 . U
H13 H 0.3145 0.5468 0.2177 0.034 Uiso 0.612(11) 1 calc B 1 R .
C16 C 0.0944(18) 0.2780(4) -0.3211(11) 0.056(3) Uani 0.612(11) 1 d B 1 . U
H16A H 0.0557 0.2477 -0.2640 0.067 Uiso 0.612(11) 1 calc B 1 R .
H16B H -0.0103 0.2839 -0.3765 0.067 Uiso 0.612(11) 1 calc B 1 R .
C17 C 0.2647(15) 0.2580(5) -0.3830(8) 0.062(3) Uani 0.612(11) 1 d B 1 . U
H17A H 0.2376 0.2208 -0.4236 0.092 Uiso 0.612(11) 1 calc B 1 R .
H17B H 0.3670 0.2516 -0.3274 0.092 Uiso 0.612(11) 1 calc B 1 R .
H17C H 0.3024 0.2884 -0.4389 0.092 Uiso 0.612(11) 1 calc B 1 R .
N1' N 0.206(2) 0.3401(8) -0.2655(12) 0.041(5) Uani 0.388(11) 1 d B 2 . U
C1' C 0.197(3) 0.3964(8) -0.3115(16) 0.047(6) Uani 0.388(11) 1 d B 2 . U
H1' H 0.1885 0.4027 -0.3925 0.056 Uiso 0.388(11) 1 calc B 2 R .
C2' C 0.202(3) 0.4439(8) -0.2342(16) 0.040(4) Uani 0.388(11) 1 d B 2 . U
H2' H 0.1990 0.4834 -0.2631 0.047 Uiso 0.388(11) 1 calc B 2 R .
C3' C 0.211(2) 0.4345(6) -0.1159(13) 0.029(3) Uani 0.388(11) 1 d B 2 . U
C4' C 0.209(3) 0.3786(7) -0.0700(13) 0.038(5) Uani 0.388(11) 1 d B 2 . U
H4' H 0.2290 0.3705 0.0097 0.045 Uiso 0.388(11) 1 calc B 2 R .
C6' C 0.2366(18) 0.4852(6) -0.0289(11) 0.042(4) Uani 0.388(11) 1 d B 2 . U
H6' H 0.2402 0.4754 0.0509 0.050 Uiso 0.388(11) 1 calc B 2 R .
C7' C 0.2541(17) 0.5407(7) -0.0575(12) 0.041(4) Uani 0.388(11) 1 d B 2 . U
H7' H 0.2456 0.5491 -0.1378 0.049 Uiso 0.388(11) 1 calc B 2 R .
C8' C 0.285(4) 0.5918(9) 0.0181(16) 0.042(6) Uani 0.388(11) 1 d B 2 . U
C9' C 0.298(5) 0.6474(8) -0.027(2) 0.047(6) Uani 0.388(11) 1 d B 2 . U
H9' H 0.2876 0.6533 -0.1080 0.056 Uiso 0.388(11) 1 calc B 2 R .
C13' C 0.293(4) 0.5864(13) 0.1395(15) 0.031(5) Uani 0.388(11) 1 d B 2 . U
H13' H 0.2738 0.5483 0.1725 0.037 Uiso 0.388(11) 1 calc B 2 R .
C16' C 0.209(3) 0.2827(7) -0.3378(16) 0.053(4) Uani 0.388(11) 1 d B 2 . U
H16C H 0.2942 0.2886 -0.4042 0.063 Uiso 0.388(11) 1 calc B 2 R .
H16D H 0.2618 0.2503 -0.2898 0.063 Uiso 0.388(11) 1 calc B 2 R .
C17' C 0.0199(16) 0.2635(5) -0.3825(11) 0.035(3) Uani 0.388(11) 1 d B 2 . U
H17D H 0.0339 0.2268 -0.4272 0.053 Uiso 0.388(11) 1 calc B 2 R .
H17E H -0.0323 0.2947 -0.4322 0.053 Uiso 0.388(11) 1 calc B 2 R .
H17F H -0.0651 0.2565 -0.3174 0.053 Uiso 0.388(11) 1 calc B 2 R .
C5 C 0.1767(8) 0.33694(19) -0.1477(3) 0.0475(12) Uani 1 1 d . . . .
H5A H 0.1899 0.3015 -0.1040 0.057 Uiso 0.612(11) 1 calc B 1 R .
H5B H 0.1278 0.3005 -0.1193 0.057 Uiso 0.388(11) 1 calc B 2 R .
C10 C 0.3220(8) 0.6881(2) 0.0347(4) 0.0492(12) Uani 1 1 d . . . .
H10 H 0.3254 0.7231 -0.0112 0.059 Uiso 0.612(11) 1 calc B 1 R .
H10A H 0.3332 0.7255 -0.0029 0.059 Uiso 0.388(11) 1 calc B 2 R .
C11 C 0.3363(7) 0.68982(17) 0.1538(3) 0.0372(9) Uani 1 1 d B . . .
C12 C 0.3303(7) 0.63616(16) 0.2172(3) 0.0351(9) Uani 1 1 d . . . .
C14 C 0.3552(10) 0.79599(18) 0.1536(5) 0.0746(18) Uani 1 1 d . . . .
H14A H 0.3742 0.8293 0.2070 0.112 Uiso 1 1 calc . . R .
H14B H 0.2328 0.8001 0.1153 0.112 Uiso 1 1 calc . . R .
H14C H 0.4553 0.7960 0.0955 0.112 Uiso 1 1 calc . . R .
C15 C 0.3344(9) 0.5884(2) 0.4036(4) 0.0610(13) Uani 1 1 d . . . .
H15A H 0.3486 0.5984 0.4855 0.091 Uiso 1 1 calc B . R .
H15B H 0.4344 0.5608 0.3808 0.091 Uiso 1 1 calc . . R .
H15C H 0.2116 0.5696 0.3909 0.091 Uiso 1 1 calc . . R .

loop_
_atom_site_aniso_label
_atom_site_aniso_U_11
_atom_site_aniso_U_22
_atom_site_aniso_U_33
_atom_site_aniso_U_23
_atom_site_aniso_U_13
_atom_site_aniso_U_12
F1 0.077(2) 0.0446(15) 0.0763(18) 0.0079(13) -0.0152(19) -0.0018(15)
P1 0.0364(13) 0.0442(12) 0.0266(13) 0.0085(10) -0.0047(12) -0.0029(11)
F2 0.112(5) 0.063(3) 0.070(4) 0.034(3) -0.010(4) 0.016(3)
F3 0.071(4) 0.119(4) 0.054(3) 0.026(3) 0.024(3) 0.032(3)
F4 0.065(4) 0.136(4) 0.051(3) 0.009(3) -0.020(3) -0.043(3)
F5 0.058(3) 0.116(4) 0.052(3) -0.017(3) 0.019(2) -0.009(3)
F6 0.089(4) 0.060(3) 0.053(3) 0.000(2) -0.031(3) -0.013(3)
P2 0.102(11) 0.062(8) 0.025(5) 0.006(5) 0.003(7) -0.007(7)
F2' 0.143(16) 0.044(9) 0.032(7) 0.032(7) 0.006(10) -0.010(11)
F3' 0.137(18) 0.051(7) 0.022(6) -0.002(5) 0.015(10) -0.010(10)
F4' 0.031(8) 0.079(9) 0.106(14) 0.001(10) -0.014(9) 0.005(7)
F5' 0.132(16) 0.071(10) 0.029(6) 0.001(6) 0.007(8) 0.032(10)
F6' 0.083(12) 0.114(14) 0.137(18) 0.055(13) -0.023(12) -0.045(10)
O1 0.056(2) 0.0340(15) 0.073(2) -0.0094(15) 0.003(2) -0.0049(16)
O2 0.060(2) 0.0502(17) 0.0370(15) 0.0025(13) -0.009(2) 0.0009(18)
N1 0.048(6) 0.034(4) 0.031(4) 0.001(3) 0.000(4) -0.010(4)
C1 0.066(8) 0.040(5) 0.031(5) -0.006(4) -0.016(5) -0.007(5)
C2 0.035(4) 0.041(5) 0.018(4) 0.008(4) -0.002(4) -0.001(4)
C3 0.029(4) 0.033(4) 0.012(4) 0.010(3) -0.002(4) 0.004(3)
C4 0.031(4) 0.038(4) 0.009(3) 0.011(3) -0.006(3) 0.001(4)
C6 0.030(3) 0.028(4) 0.023(3) 0.003(3) 0.001(3) 0.006(3)
C7 0.033(4) 0.036(4) 0.023(3) 0.001(3) -0.011(3) -0.002(3)
C8 0.020(4) 0.029(5) 0.024(5) 0.005(4) -0.003(4) -0.005(3)
C9 0.049(6) 0.035(7) 0.025(5) -0.007(5) 0.002(4) 0.000(6)
C13 0.029(6) 0.037(5) 0.018(4) 0.003(4) -0.007(5) 0.003(4)
C16 0.052(6) 0.052(5) 0.064(6) -0.025(5) 0.013(6) -0.011(5)
C17 0.077(7) 0.066(6) 0.042(5) -0.001(4) 0.010(5) 0.000(5)
N1' 0.038(8) 0.050(8) 0.036(7) -0.010(5) -0.008(6) -0.024(6)
C1' 0.060(10) 0.056(10) 0.024(7) 0.015(8) -0.015(7) -0.013(8)
C2' 0.042(8) 0.040(7) 0.037(9) 0.006(8) 0.000(9) 0.008(5)
C3' 0.026(6) 0.037(7) 0.024(7) 0.010(6) -0.002(6) -0.002(5)
C4' 0.040(8) 0.052(8) 0.022(7) 0.005(6) 0.000(6) 0.011(7)
C6' 0.038(6) 0.056(7) 0.031(6) 0.001(6) -0.005(5) -0.007(6)
C7' 0.030(6) 0.062(8) 0.032(6) -0.007(6) -0.001(5) 0.003(5)
C8' 0.046(9) 0.045(10) 0.034(9) 0.003(7) 0.007(7) -0.007(8)
C9' 0.057(9) 0.040(10) 0.044(8) 0.010(8) 0.004(7) -0.006(9)
C13' 0.023(7) 0.033(7) 0.036(10) 0.006(8) -0.009(8) 0.012(5)
C16' 0.042(8) 0.062(8) 0.054(8) -0.029(6) -0.005(7) 0.010(7)
C17' 0.034(7) 0.035(6) 0.037(6) 0.001(5) -0.004(6) -0.011(5)
C5 0.059(3) 0.051(3) 0.033(2) 0.0089(18) -0.004(3) -0.002(3)
C10 0.047(3) 0.058(3) 0.043(2) 0.015(2) 0.006(3) -0.001(3)
C11 0.029(2) 0.040(2) 0.043(2) 0.0000(17) -0.001(2) -0.001(2)
C12 0.030(2) 0.038(2) 0.037(2) -0.0022(17) -0.002(2) -0.003(2)
C14 0.076(4) 0.039(3) 0.109(4) 0.005(3) 0.020(4) 0.002(3)
C15 0.054(3) 0.075(3) 0.054(3) 0.020(2) -0.014(3) -0.002(3)

loop_
_atom_type_symbol
_atom_type_description
_atom_type_scat_dispersion_real
_atom_type_scat_dispersion_imag
_atom_type_scat_source
C C 0.0033 0.0016 'International Tables Vol C Tables 4.2.6.8 and 6.1.1.4'
H H 0.0000 0.0000 'International Tables Vol C Tables 4.2.6.8 and 6.1.1.4'
N N 0.0061 0.0033 'International Tables Vol C Tables 4.2.6.8 and 6.1.1.4'
O O 0.0106 0.0060 'International Tables Vol C Tables 4.2.6.8 and 6.1.1.4'
F F 0.0171 0.0103 'International Tables Vol C Tables 4.2.6.8 and 6.1.1.4'
P P 0.1023 0.0942 'International Tables Vol C Tables 4.2.6.8 and 6.1.1.4'

loop_
_geom_angle_atom_site_label_1
_geom_angle_atom_site_label_2
_geom_angle_atom_site_label_3
_geom_angle
F2 P1 F1 177.9(4)
F3 P1 F1 88.5(3)
F3 P1 F2 90.2(4)
F3 P1 F5 178.1(4)
F4 P1 F1 92.9(3)
F4 P1 F2 88.8(3)
F4 P1 F3 90.8(3)
F4 P1 F5 90.2(3)
F5 P1 F1 93.0(3)
F5 P1 F2 88.3(3)
F6 P1 F1 89.5(3)
F6 P1 F2 88.9(3)
F6 P1 F3 88.7(3)
F6 P1 F4 177.6(4)
F6 P1 F5 90.2(3)
F1 P2 F2' 176.0(11)
F1 P2 F3' 93.6(9)
F1 P2 F4' 91.5(9)
F1 P2 F5' 87.6(8)
F1 P2 F6' 89.7(9)
F2' P2 F4' 90.2(10)
F2' P2 F5' 88.8(9)
F2' P2 F6' 88.5(10)
F3' P2 F2' 90.1(9)
F3' P2 F4' 90.1(9)
F3' P2 F5' 178.7(13)
F3' P2 F6' 90.7(9)
F4' P2 F5' 89.3(8)
F4' P2 F6' 178.5(14)
F6' P2 F5' 89.9(9)
C11 O1 C14 116.1(4)
C12 O2 C15 117.6(3)
C1 N1 C16 116.9(9)
C1 N1 C5 121.2(10)
C5 N1 C16 121.7(9)
N1 C1 H1 119.1
N1 C1 C2 121.8(12)
C2 C1 H1 119.1
C1 C2 H2 119.6
C1 C2 C3 120.9(11)
C3 C2 H2 119.6
C2 C3 C4 114.5(9)
C2 C3 C6 120.0(9)
C4 C3 C6 125.5(8)
C3 C4 H4 118.8
C5 C4 C3 122.3(7)
C5 C4 H4 118.8
C3 C6 H6 117.6
C7 C6 C3 124.8(7)
C7 C6 H6 117.6
C6 C7 H7 117.4
C6 C7 C8 125.1(8)
C8 C7 H7 117.4
C9 C8 C7 122.4(10)
C9 C8 C13 120.2(12)
C13 C8 C7 117.4(10)
C8 C9 H9 119.2
C8 C9 C10 121.6(10)
C10 C9 H9 119.2
C8 C13 H13 121.0
C12 C13 C8 118.0(12)
C12 C13 H13 121.0
N1 C16 H16A 110.0
N1 C16 H16B 110.0
H16A C16 H16B 108.4
C17 C16 N1 108.4(10)
C17 C16 H16A 110.0
C17 C16 H16B 110.0
C16 C17 H17A 109.5
C16 C17 H17B 109.5
C16 C17 H17C 109.5
H17A C17 H17B 109.5
H17A C17 H17C 109.5
H17B C17 H17C 109.5
C1' N1' C16' 124.3(14)
C1' N1' C5 115.0(16)
C5 N1' C16' 119.8(14)
N1' C1' H1' 121.4
N1' C1' C2' 117.2(16)
C2' C1' H1' 121.4
C1' C2' H2' 119.4
C3' C2' C1' 121.1(15)
C3' C2' H2' 119.4
C2' C3' C6' 122.7(14)
C4' C3' C2' 121.7(14)
C4' C3' C6' 115.5(12)
C3' C4' H4' 123.5
C3' C6' H6' 118.0
C7' C6' C3' 124.0(13)
C7' C6' H6' 118.0
C6' C7' H7' 115.9
C6' C7' C8' 128.2(15)
C8' C7' H7' 115.9
C9' C8' C7' 120.3(19)
C9' C8' C13' 117(2)
C13' C8' C7' 122.3(19)
C8' C9' H9' 120.1
C8' C13' H13' 118.2
C12 C13' H13' 118.2
N1' C16' H16C 108.6
N1' C16' H16D 108.6
H16C C16' H16D 107.6
C17' C16' N1' 114.5(15)
C17' C16' H16C 108.6
C17' C16' H16D 108.6
C16' C17' H17D 109.5
C16' C17' H17E 109.5
C16' C17' H17F 109.5
H17D C17' H17E 109.5
H17D C17' H17F 109.5
H17E C17' H17F 109.5
N1 C5 C4 118.3(7)
N1 C5 H5A 120.9
N1 C5 H5B 103.7
C4 C5 H5A 120.9
C9 C10 H10 122.2
C11 C10 C9 115.6(6)
C11 C10 H10 122.2
C11 C10 H10A 115.2
O1 C11 C10 124.7(4)
O1 C11 C12 115.8(3)
C10 C11 C12 119.5(4)
O2 C12 C11 115.7(3)
C13 C12 O2 119.2(6)
C13 C12 C11 125.1(6)
O1 C14 H14A 109.5
O1 C14 H14B 109.5
O1 C14 H14C 109.5
H14A C14 H14B 109.5
H14A C14 H14C 109.5
H14B C14 H14C 109.5
O2 C15 H15A 109.5
O2 C15 H15B 109.5
O2 C15 H15C 109.5
H15A C15 H15B 109.5
H15A C15 H15C 109.5
H15B C15 H15C 109.5

loop_
_geom_bond_atom_site_label_1
_geom_bond_atom_site_label_2
_geom_bond_distance
F1 P1 1.618(5)
F1 P2 1.446(18)
P1 F2 1.616(6)
P1 F3 1.593(6)
P1 F4 1.575(5)
P1 F5 1.595(5)
P1 F6 1.575(5)
P2 F2' 1.588(16)
P2 F3' 1.579(13)
P2 F4' 1.598(13)
P2 F5' 1.612(13)
P2 F6' 1.609(13)
O1 C11 1.369(5)
O1 C14 1.452(5)
O2 C12 1.377(4)
O2 C15 1.442(5)
N1 C1 1.341(11)
N1 C16 1.490(15)
N1 C5 1.343(9)
C1 H1 0.9500
C1 C2 1.393(11)
C2 H2 0.9500
C2 C3 1.410(8)
C3 C4 1.430(9)
C3 C6 1.433(11)
C4 H4 0.9500
C4 C5 1.415(10)
C6 H6 0.9500
C6 C7 1.357(10)
C7 H7 0.9500
C7 C8 1.472(14)
C8 C9 1.370(11)
C8 C13 1.410(11)
C9 H9 0.9500
C9 C10 1.512(13)
C13 H13 0.9500
C13 C12 1.353(18)
C16 H16A 0.9900
C16 H16B 0.9900
C16 C17 1.478(14)
C17 H17A 0.9800
C17 H17B 0.9800
C17 H17C 0.9800
N1' C1' 1.377(16)
N1' C16' 1.54(2)
N1' C5 1.381(14)
C1' H1' 0.9500
C1' C2' 1.395(16)
C2' H2' 0.9500
C2' C3' 1.387(13)
C3' C4' 1.367(13)
C3' C6' 1.53(2)
C4' H4' 0.9500
C4' C5 1.319(13)
C6' H6' 0.9500
C6' C7' 1.30(2)
C7' H7' 0.9500
C7' C8' 1.46(2)
C8' C9' 1.358(16)
C8' C13' 1.412(16)
C9' H9' 0.9500
C9' C10 1.17(2)
C13' H13' 0.9500
C13' C12 1.46(3)
C16' H16C 0.9900
C16' H16D 0.9900
C16' C17' 1.50(2)
C17' H17D 0.9800
C17' H17E 0.9800
C17' H17F 0.9800
C5 H5A 0.9500
C5 H5B 0.9500
C10 H10 0.9500
C10 H10A 0.9500
C10 C11 1.383(5)
C11 C12 1.414(5)
C14 H14A 0.9800
C14 H14B 0.9800
C14 H14C 0.9800
C15 H15A 0.9800
C15 H15B 0.9800
C15 H15C 0.9800
